data_7710915
loop_
_publ_author_name
'Mitzel, Norbert Werner'
'Aders, Niklas'
'Lamm, Jan-Hendrik'
'Beckmann, Jean Louis'
'Neumann, Beate'
'Stammler, Georg'

_publ_section_title
;
 Synthesis of bi- and tetradentate poly-Lewis acids by hydroalumination of
 poly-alkynyl-anthracene derivatives
;
_journal_name_full 'Dalton Transactions'
_journal_paper_doi 10.1039/D2DT02118H
_journal_year 2022
_chemical_formula_moiety 'C16 H8 F6 O6 S2'
_chemical_formula_sum 'C16 H8 F6 O6 S2'
_chemical_formula_weight 474.361
_space_group_crystal_system triclinic
_space_group_IT_number 2
_space_group_name_Hall '-P 1'
_space_group_name_H-M_alt 'P -1'
_symmetry_Int_Tables_number 2
_atom_sites_solution_primary dual
_audit_creation_date 2021-11-03
_audit_creation_method
;
Olex2 1.5-alpha
(compiled 2021.10.07 svn.r9718050b for OlexSys, GUI svn.r6410)
;
_audit_update_record
;
2022-04-01 deposited with the CCDC.	2022-08-08 downloaded from the CCDC.
;
_cell_angle_alpha 69.951(2)
_cell_angle_beta 73.313(2)
_cell_angle_gamma 76.994(2)
_cell_formula_units_Z 1
_cell_length_a 5.8009(2)
_cell_length_b 8.5919(2)
_cell_length_c 9.7054(2)
_cell_measurement_reflns_used 24062
_cell_measurement_temperature 100.0(1)
_cell_measurement_theta_max 36.5080
_cell_measurement_theta_min 2.2840
_cell_volume 430.94(2)
_computing_cell_refinement 'CrysAlisPro 1.171.41.119a (Rigaku OD, 2021)'
_computing_data_collection 'CrysAlisPro 1.171.41.119a (Rigaku OD, 2021)'
_computing_data_reduction 'CrysAlisPro 1.171.41.119a (Rigaku OD, 2021)'
_computing_molecular_graphics 'Olex2 1.5-alpha (Dolomanov et al., 2009)'
_computing_publication_material 'Olex2 1.5-alpha (Dolomanov et al., 2009)'
_computing_structure_refinement 'olex2.refine 1.5-alpha (Bourhis et al., 2015)'
_computing_structure_solution 'SHELXT 2018/2 (Sheldrick, 2018)'
_diffrn_ambient_environment N~2~
_diffrn_ambient_temperature 100.0(1)
_diffrn_detector 'CCD plate'
_diffrn_detector_area_resol_mean 8.0951
_diffrn_detector_type Eos
_diffrn_measured_fraction_theta_full 0.9942
_diffrn_measured_fraction_theta_max 0.9600
_diffrn_measurement_details
;
List of Runs (angles in degrees, time in seconds):

  # Type    Start    End  Width  t~exp~   \w     \q     \k     \f   Frames
#--------------------------------------------------------------------------
  1  \w    -35.00 107.00   1.00   10.00    --   35.84   0.00-150.00  142
  2  \w    -35.00 107.00   1.00   10.00    --   35.84   0.00  30.00  142
  3  \w    -15.00  76.00   1.00   10.00    --   35.84 -99.00  30.00   91
  4  \w     14.00 106.00   1.00   10.00    --   35.84  38.00-120.00   92
  5  \w     14.00 106.00   1.00   10.00    --   35.84  38.00  30.00   92
  6  \w      0.00  29.00   1.00   10.00    --   35.84  90.00 -68.83   29
  7  \w      3.00  32.00   1.00   10.00    --   35.84  85.00  91.82   29
  8  \w    -15.00  76.00   1.00   10.00    --   35.84 -99.00-150.00   91
  9  \w      2.00  31.00   1.00   10.00    --   35.84  86.00 156.62   29
 10  \w      5.00  42.00   1.00   10.00    --   35.84  81.00-173.16   37
 11  \w    -33.00  64.00   1.00   10.00    --   35.84 -77.00 -90.00   97
 12  \w    -33.00  64.00   1.00   10.00    --   35.84 -77.00  90.00   97
 13  \w      6.00  42.00   1.00   10.00    --   35.84  79.00  29.87   36
 14  \w     10.00 104.00   1.00   10.00    --   35.84  71.00 -88.62   94
 15  \w      5.00 108.00   1.00   10.00    --   35.84  24.00 132.47  103
 16  \w      1.00  30.00   1.00   10.00    --   35.84  88.00 -17.63   29
 17  \w     54.00 105.00   1.00   10.00    --   35.84 160.00 140.00   51
 18  \w     10.00  36.00   1.00   10.00    --   35.84  72.00 -96.69   26
 19  \w     39.00 110.00   1.00   10.00    --   35.84 178.00 -60.00   71
 20  \w     10.00  36.00   1.00   10.00    --   35.84  72.00  70.23   26
 21  \w     17.00 104.00   1.00   10.00    --   35.84  57.00   0.00   87
 22  \w     17.00 104.00   1.00   10.00    --   35.84  57.00 -90.00   87
 23  \w     17.00 104.00   1.00   10.00    --   35.84  57.00 120.00   87
 24  \w    -35.00 107.00   1.00   10.00    --   35.84   0.00-180.00  142
 25  \w    -35.00 107.00   1.00   10.00    --   35.84   0.00-150.00  142
 26  \w    -35.00 107.00   1.00   10.00    --   35.84   0.00-120.00  142
 27  \w    -35.00 107.00   1.00   10.00    --   35.84   0.00 -90.00  142
 28  \w    -35.00 107.00   1.00   10.00    --   35.84   0.00 -60.00  142
 29  \w      3.00  32.00   1.00   10.00    --   35.84  85.00 117.91   29
 30  \w    -35.00 107.00   1.00   10.00    --   35.84   0.00   0.00  142
 31  \w    -35.00  88.00   1.00   10.00    --   35.84   0.00  30.00  123
 32  \w    -35.00 107.00   1.00   10.00    --   35.84   0.00 -30.00  142
;
_diffrn_measurement_device 'four-circle diffractometer'
_diffrn_measurement_device_type 'SuperNova, Single source at offset/far, Eos'
_diffrn_measurement_method '\w scans'
_diffrn_orient_matrix_type 'CrysAlisPro convention (1999,Acta A55,543-557)'
_diffrn_orient_matrix_UB_11 -0.0023557000
_diffrn_orient_matrix_UB_12 -0.0496145000
_diffrn_orient_matrix_UB_13 -0.0447145000
_diffrn_orient_matrix_UB_21 -0.0157419000
_diffrn_orient_matrix_UB_22 -0.0701953000
_diffrn_orient_matrix_UB_23 0.0652869000
_diffrn_orient_matrix_UB_31 -0.1279460000
_diffrn_orient_matrix_UB_32 0.0221360000
_diffrn_orient_matrix_UB_33 0.0112695000
_diffrn_radiation_monochromator mirror
_diffrn_radiation_probe x-ray
_diffrn_radiation_type 'Mo K\a'
_diffrn_radiation_wavelength 0.71073
_diffrn_reflns_av_R_equivalents 0.0351
_diffrn_reflns_av_unetI/netI 0.0165
_diffrn_reflns_Laue_measured_fraction_full 0.9942
_diffrn_reflns_Laue_measured_fraction_max 0.9600
_diffrn_reflns_limit_h_max 9
_diffrn_reflns_limit_h_min -9
_diffrn_reflns_limit_k_max 14
_diffrn_reflns_limit_k_min -14
_diffrn_reflns_limit_l_max 16
_diffrn_reflns_limit_l_min -16
_diffrn_reflns_number 40075
_diffrn_reflns_point_group_measured_fraction_full 0.9942
_diffrn_reflns_point_group_measured_fraction_max 0.9600
_diffrn_reflns_theta_full 25.2417
_diffrn_reflns_theta_max 36.92
_diffrn_reflns_theta_min 2.55
_diffrn_source 'micro-focus sealed X-ray tube'
_diffrn_source_type 'SuperNova (Mo) X-ray Source'
_exptl_absorpt_coefficient_mu 0.408
_exptl_absorpt_correction_T_max 1.000
_exptl_absorpt_correction_T_min 0.501
_exptl_absorpt_correction_type gaussian
_exptl_absorpt_process_details
;
CrysAlisPro 1.171.41.119a (Rigaku Oxford Diffraction, 2021)
Numerical absorption correction based on gaussian integration over
a multifaceted crystal model
Empirical absorption correction using spherical harmonics,
implemented in SCALE3 ABSPACK scaling algorithm.
;
_exptl_crystal_colour 'clear colourless'
_exptl_crystal_colour_lustre clear
_exptl_crystal_colour_primary colourless
_exptl_crystal_density_diffrn 1.828
_exptl_crystal_description block
_exptl_crystal_F_000 238.364
_exptl_crystal_size_max 0.36
_exptl_crystal_size_mid 0.14
_exptl_crystal_size_min 0.09
_refine_diff_density_max 0.4423
_refine_diff_density_min -0.3936
_refine_diff_density_rms 0.0531
_refine_ls_d_res_high 0.5916
_refine_ls_d_res_low 7.9909
_refine_ls_goodness_of_fit_ref 1.1747
_refine_ls_hydrogen_treatment refall
_refine_ls_matrix_type full
_refine_ls_number_constraints 0
_refine_ls_number_parameters 172
_refine_ls_number_reflns 4198
_refine_ls_number_restraints 0
_refine_ls_restrained_S_all 1.1747
_refine_ls_R_factor_all 0.0237
_refine_ls_R_factor_gt 0.0217
_refine_ls_shift/su_max -0.0006
_refine_ls_shift/su_mean 0.0001
_refine_ls_structure_factor_coef Fsqd
_refine_ls_weighting_details 'w=1/[\s^2^(Fo^2^)+(0.0246P)^2^+0.0247P] where P=(Fo^2^+2Fc^2^)/3'
_refine_ls_weighting_scheme calc
_refine_ls_wR_factor_gt 0.0528
_refine_ls_wR_factor_ref 0.0539
_reflns_Friedel_coverage 0.0
_reflns_limit_h_max 9
_reflns_limit_h_min -9
_reflns_limit_k_max 14
_reflns_limit_k_min -13
_reflns_limit_l_max 16
_reflns_limit_l_min 0
_reflns_number_gt 3936
_reflns_number_total 4198
_reflns_threshold_expression I>=2u(I)
_cod_data_source_file d2dt02118h2.cif
_cod_data_source_block A
_cod_database_code 7710915
_chemical_oxdiff_formula C16H8F6O6S2
_olex2_refinement_description
;
;
_olex2_date_sample_data_collection 2021-11-01
_olex2_submission_special_instructions 'No special instructions were received'
_oxdiff_exptl_absorpt_empirical_details
;
Empirical correction (ABSPACK) includes:
- Absorption correction using spherical harmonics
- Frame scaling
;
_oxdiff_exptl_absorpt_empirical_full_max 1.242
_oxdiff_exptl_absorpt_empirical_full_min 0.866

loop_
_space_group_symop_id
_space_group_symop_operation_xyz
1 x,y,z
2 -x,-y,-z

loop_
_atom_site_label
_atom_site_type_symbol
_atom_site_fract_x
_atom_site_fract_y
_atom_site_fract_z
_atom_site_U_iso_or_equiv
_atom_site_adp_type
_atom_site_occupancy
_atom_site_refinement_flags_posn
S1 S 0.63943(2) 0.802299(14) 0.806192(12) 0.01440(3) Uani 1.000000 .
F1 F 0.20096(7) 0.89667(4) 0.93622(4) 0.02144(7) Uani 1.000000 .
F2 F 0.27704(7) 0.63395(4) 0.95449(4) 0.02215(7) Uani 1.000000 .
F3 F 0.22665(6) 0.81628(4) 0.74374(4) 0.02088(7) Uani 1.000000 .
O1 O 0.74439(7) 0.65265(4) 0.73797(4) 0.01414(6) Uani 1.000000 .
O2 O 0.66617(8) 0.95922(5) 0.69522(5) 0.02122(8) Uani 1.000000 .
O3 O 0.71879(8) 0.75636(6) 0.94163(4) 0.02384(9) Uani 1.000000 .
C1 C 0.77408(9) 0.67409(6) 0.58210(5) 0.01272(7) Uani 1.000000 .
C2 C 0.94404(9) 0.76620(6) 0.47800(5) 0.01444(8) Uani 1.000000 .
H2 H 1.0544(17) 0.8262(13) 0.5108(10) 0.031(2) Uani 1.000000 .
C3 C 0.97626(9) 0.78063(6) 0.32323(5) 0.01524(8) Uani 1.000000 .
H3 H 1.1088(17) 0.8550(12) 0.2409(10) 0.033(2) Uani 1.000000 .
C4 C 0.83977(9) 0.70336(6) 0.28001(5) 0.01463(8) Uani 1.000000 .
H4 H 0.8554(18) 0.7155(12) 0.1629(10) 0.034(2) Uani 1.000000 .
C5 C 0.66586(9) 0.60270(5) 0.38928(5) 0.01262(7) Uani 1.000000 .
C6 C 0.63096(9) 0.58532(5) 0.54609(5) 0.01220(7) Uani 1.000000 .
C7 C 0.53280(9) 0.51770(6) 0.34625(5) 0.01323(8) Uani 1.000000 .
H7 H 0.5597(18) 0.5338(12) 0.2273(9) 0.029(2) Uani 1.000000 .
C8 C 0.31324(9) 0.78550(6) 0.86391(5) 0.01541(8) Uani 1.000000 .

loop_
_atom_site_aniso_label
_atom_site_aniso_U_11
_atom_site_aniso_U_22
_atom_site_aniso_U_33
_atom_site_aniso_U_12
_atom_site_aniso_U_13
_atom_site_aniso_U_23
S1 0.01480(6) 0.01923(5) 0.01259(5) -0.00439(4) -0.00167(4) -0.00894(4)
F1 0.02132(17) 0.02281(14) 0.01922(14) -0.00030(12) 0.00083(12) -0.01136(11)
F2 0.02095(17) 0.01945(13) 0.02149(14) -0.00508(12) 0.00139(12) -0.00418(11)
F3 0.01720(15) 0.02806(16) 0.02031(14) -0.00160(12) -0.00601(12) -0.01047(12)
O1 0.01611(16) 0.01706(14) 0.01096(12) -0.00249(12) -0.00307(11) -0.00623(10)
O2 0.0248(2) 0.01777(15) 0.02120(16) -0.00805(14) 0.00231(14) -0.00903(13)
O3 0.0225(2) 0.0388(2) 0.01793(16) -0.00333(17) -0.00681(14) -0.01685(16)
C1 0.01388(19) 0.01499(16) 0.01076(15) -0.00278(14) -0.00199(14) -0.00589(12)
C2 0.0152(2) 0.01774(17) 0.01214(16) -0.00473(15) -0.00181(14) -0.00618(13)
H2 0.027(6) 0.049(6) 0.026(5) -0.016(5) -0.005(4) -0.017(5)
C3 0.0167(2) 0.01835(18) 0.01178(16) -0.00601(15) -0.00112(15) -0.00540(14)
H3 0.037(6) 0.043(6) 0.026(5) -0.022(5) 0.001(4) -0.016(5)
C4 0.0175(2) 0.01742(17) 0.01004(15) -0.00549(15) -0.00117(14) -0.00517(13)
H4 0.043(7) 0.043(6) 0.020(5) -0.017(5) -0.005(4) -0.011(4)
C5 0.0151(2) 0.01425(16) 0.00963(15) -0.00327(14) -0.00155(14) -0.00523(12)
C6 0.01430(19) 0.01399(16) 0.00962(15) -0.00276(14) -0.00191(14) -0.00535(12)
C7 0.0163(2) 0.01542(17) 0.00961(15) -0.00415(14) -0.00170(14) -0.00559(12)
H7 0.035(6) 0.038(6) 0.017(4) -0.009(4) -0.006(4) -0.010(4)
C8 0.0145(2) 0.01764(18) 0.01400(17) -0.00238(15) -0.00091(15) -0.00644(14)

loop_
_atom_type_symbol
_atom_type_scat_dispersion_real
_atom_type_scat_dispersion_imag
_atom_type_scat_source
_atom_type_scat_dispersion_source
C 0.00210 0.00160 'NoSpherA2: Chem.Sci. 2021, DOI:10.1039/D0SC05526C' custom
F 0.01360 0.01030 'NoSpherA2: Chem.Sci. 2021, DOI:10.1039/D0SC05526C' custom
H 0.00000 0.00000 'NoSpherA2: Chem.Sci. 2021, DOI:10.1039/D0SC05526C' custom
O 0.00790 0.00610 'NoSpherA2: Chem.Sci. 2021, DOI:10.1039/D0SC05526C' custom
S 0.11100 0.12400 'NoSpherA2: Chem.Sci. 2021, DOI:10.1039/D0SC05526C' custom

loop_
_exptl_crystal_face_index_h
_exptl_crystal_face_index_k
_exptl_crystal_face_index_l
_exptl_crystal_face_perp_dist
0 0 -1 0.0579
0 0 1 0.0348
-1 1 0 0.0577
1 -1 0 0.0814
0 1 0 0.0883
0 -1 0 0.0760
1 0 -1 0.1123
1 0 1 0.1248

loop_
_geom_angle_atom_site_label_1
_geom_angle_atom_site_label_2
_geom_angle_atom_site_label_3
_geom_angle
_geom_angle_site_symmetry_1
_geom_angle_site_symmetry_3
_geom_angle_publ_flag
O2 S1 O1 112.08(2) . . ?
O3 S1 O1 106.13(2) . . ?
O3 S1 O2 122.63(3) . . ?
C8 S1 O1 101.33(2) . . ?
C8 S1 O2 106.72(2) . . ?
C8 S1 O3 105.74(2) . . ?
C1 O1 S1 121.68(3) . . ?
C2 C1 O1 119.83(4) . . ?
C6 C1 O1 116.30(4) . . ?
C6 C1 C2 123.71(4) . . ?
H2 C2 C1 121.2(5) . . ?
C3 C2 C1 118.72(4) . . ?
C3 C2 H2 120.0(5) . . ?
H3 C3 C2 118.6(5) . . ?
C4 C3 C2 120.72(4) . . ?
C4 C3 H3 120.6(5) . . ?
H4 C4 C3 122.5(5) . . ?
C5 C4 C3 120.75(4) . . ?
C5 C4 H4 116.8(5) . . ?
C6 C5 C4 119.60(4) . . ?
C7 C5 C4 121.00(4) . . ?
C7 C5 C6 119.38(4) . . ?
C5 C6 C1 116.43(4) . . ?
C7 C6 C1 123.78(4) 2_666 . ?
C7 C6 C5 119.77(4) 2_666 . ?
C6 C7 C5 120.85(4) 2_666 . ?
H7 C7 C5 118.3(5) . . ?
H7 C7 C6 120.9(5) . 2_666 ?
F1 C8 S1 108.37(3) . . ?
F2 C8 S1 110.11(4) . . ?
F2 C8 F1 109.28(4) . . ?
F3 C8 S1 109.84(3) . . ?
F3 C8 F1 109.63(4) . . ?
F3 C8 F2 109.60(4) . . ?

loop_
_geom_bond_atom_site_label_1
_geom_bond_atom_site_label_2
_geom_bond_distance
_geom_bond_site_symmetry_2
_geom_bond_publ_flag
S1 O1 1.5691(4) . ?
S1 O2 1.4158(4) . ?
S1 O3 1.4162(4) . ?
S1 C8 1.8367(5) . ?
F1 C8 1.3215(6) . ?
F2 C8 1.3209(6) . ?
F3 C8 1.3220(6) . ?
O1 C1 1.4232(5) . ?
C1 C2 1.3602(6) . ?
C1 C6 1.4239(6) . ?
C2 H2 1.075(8) . ?
C2 C3 1.4241(6) . ?
C3 H3 1.075(8) . ?
C3 C4 1.3645(7) . ?
C4 H4 1.084(9) . ?
C4 C5 1.4282(6) . ?
C5 C6 1.4354(6) . ?
C5 C7 1.3969(6) . ?
C6 C7 1.3971(6) 2_666 ?
C7 H7 1.083(8) . ?

loop_
_geom_torsion_atom_site_label_1
_geom_torsion_atom_site_label_2
_geom_torsion_atom_site_label_3
_geom_torsion_atom_site_label_4
_geom_torsion
_geom_torsion_site_symmetry_1
_geom_torsion_site_symmetry_2
_geom_torsion_site_symmetry_3
_geom_torsion_site_symmetry_4
_geom_torsion_publ_flag
S1 O1 C1 C2 68.36(4) . . . . ?
S1 O1 C1 C6 -115.96(4) . . . . ?
O1 C1 C2 C3 177.72(4) . . . . ?
O1 C1 C6 C5 -178.19(4) . . . . ?
O1 C1 C6 C7 0.36(5) . . . 2_666 ?
C1 C2 C3 C4 -0.13(6) . . . . ?
C1 C6 C5 C4 0.84(5) . . . . ?
C1 C6 C5 C7 179.42(4) . . . . ?
C1 C6 C7 C5 -179.32(5) . . 2_666 2_666 ?
C2 C3 C4 C5 -1.63(6) . . . . ?
C3 C4 C5 C6 1.23(6) . . . . ?
C3 C4 C5 C7 -177.33(5) . . . . ?
C4 C5 C6 C7 -177.77(4) . . . 2_666 ?
C4 C5 C7 C6 177.74(5) . . . 2_666 ?
C5 C6 C7 C5 -0.82(4) . . 2_666 2_666 ?
C5 C7 C6 C5 0.82(5) . . 2_666 2_666 ?

loop_
_exptl_oxdiff_crystal_face_indexfrac_h
_exptl_oxdiff_crystal_face_indexfrac_k
_exptl_oxdiff_crystal_face_indexfrac_l
_exptl_oxdiff_crystal_face_x
_exptl_oxdiff_crystal_face_y
_exptl_oxdiff_crystal_face_z
-0.0001 -0.0000 -0.9998 0.0447 -0.0653 -0.0113
0.0001 0.0000 0.9998 -0.0447 0.0653 0.0113
-1.0001 1.0011 -0.0006 -0.0473 -0.0546 0.1501
1.0001 -1.0011 0.0006 0.0473 0.0546 -0.1501
-0.0005 1.0006 -0.0001 -0.0496 -0.0702 0.0222
0.0005 -1.0006 0.0001 0.0496 0.0702 -0.0222
0.9994 -0.0005 -0.9993 0.0424 -0.0809 -0.1391
0.9997 -0.0005 1.0003 -0.0471 0.0496 -0.1166
